data_7208403
loop_
_publ_author_name
'Nozaki, Tomonori'
'Kosaka, Wataru'
'Miyasaka, Hitoshi'

_publ_section_title
;
 Honeycomb frameworks with a very large mesh of 39 \\times 29 \%A
 diameters stabilized by \p-stacked coronene molecules
;
_journal_issue 17
_journal_name_full CrystEngComm
_journal_page_first 5398
_journal_paper_doi 10.1039/c2ce25806d
_journal_volume 14
_journal_year 2012
_chemical_formula_moiety 'C144 H84 F12 N12 O24 Ru6'
_chemical_formula_sum 'C144 H84 F12 N12 O24 Ru6'
_chemical_formula_weight 3200.71
_space_group_IT_number 12
_symmetry_cell_setting monoclinic
_symmetry_Int_Tables_number 12
_symmetry_space_group_name_Hall '-C 2y'
_symmetry_space_group_name_H-M 'C 1 2/m 1'
_atom_sites_solution_hydrogens geom
_atom_sites_solution_primary direct
_atom_sites_solution_secondary difmap
_cell_angle_alpha 90.0000
_cell_angle_beta 112.663(3)
_cell_angle_gamma 90.0000
_cell_formula_units_Z 2
_cell_length_a 19.738(3)
_cell_length_b 28.910(4)
_cell_length_c 19.689(3)
_cell_measurement_reflns_used 12054
_cell_measurement_temperature 97
_cell_measurement_theta_max 30.99
_cell_measurement_theta_min 2.20
_cell_volume 10368(3)
_computing_cell_refinement CrystalClear
_computing_data_collection 'CrystalClear (Rigaku Inc., 2008)'
_computing_data_reduction CrystalClear
_computing_molecular_graphics 'CrystalStructure 4.0'
_computing_publication_material 'CrystalStructure 4.0 (Rigaku, 2010)'
_computing_structure_refinement 'SHELXL97 (Sheldrick, 2008)'
_computing_structure_solution 'SHELXS97 (Sheldrick, 2008)'
_diffrn_ambient_temperature 97
_diffrn_detector_area_resol_mean 7.314
_diffrn_measured_fraction_theta_full 0.996
_diffrn_measured_fraction_theta_max 0.996
_diffrn_measurement_device_type 'Rigaku Saturn70'
_diffrn_measurement_method \w
_diffrn_radiation_type 'Mo K\a'
_diffrn_radiation_wavelength 0.71075
_diffrn_reflns_av_R_equivalents 0.0380
_diffrn_reflns_limit_h_max 23
_diffrn_reflns_limit_h_min -21
_diffrn_reflns_limit_k_max 34
_diffrn_reflns_limit_k_min -34
_diffrn_reflns_limit_l_max 23
_diffrn_reflns_limit_l_min -23
_diffrn_reflns_number 35267
_diffrn_reflns_theta_full 25.00
_diffrn_reflns_theta_max 25.00
_diffrn_standards_number 0
_exptl_absorpt_coefficient_mu 0.486
_exptl_absorpt_correction_T_max 0.978
_exptl_absorpt_correction_T_min 0.772
_exptl_absorpt_correction_type multi-scan
_exptl_absorpt_process_details 'REQAB (Rigaku, 1998)'
_exptl_crystal_colour darkpurple
_exptl_crystal_density_diffrn 1.025
_exptl_crystal_density_method 'not measured'
_exptl_crystal_description prism
_exptl_crystal_F_000 3192.00
_exptl_crystal_size_max 0.256
_exptl_crystal_size_mid 0.237
_exptl_crystal_size_min 0.046
_platon_squeeze_details
;
;
_refine_diff_density_max 1.440
_refine_diff_density_min -1.540
_refine_ls_extinction_method none
_refine_ls_goodness_of_fit_ref 1.079
_refine_ls_hydrogen_treatment constr
_refine_ls_number_parameters 496
_refine_ls_number_reflns 9266
_refine_ls_number_restraints 190
_refine_ls_R_factor_gt 0.0716
_refine_ls_shift/su_max 0.000
_refine_ls_structure_factor_coef Fsqd
_refine_ls_weighting_details 'w = 1/[\s^2^(Fo^2^)+(0.1470P)^2^+15.5936P] where P=(Fo^2^+2Fc^2^)/3'
_refine_ls_weighting_scheme calc
_refine_ls_wR_factor_ref 0.2226
_reflns_number_gt 7532
_reflns_number_total 9296
_reflns_threshold_expression F^2^>2.0\s(F^2^)
_cod_data_source_file c2ce25806d.txt
_cod_data_source_block Ruo-FPhTPTcoronene
_cod_database_code 7208403

loop_
_symmetry_equiv_pos_site_id
_symmetry_equiv_pos_as_xyz
1 +X,+Y,+Z
2 -X,+Y,-Z
3 -X,-Y,-Z
4 +X,-Y,+Z
5 1/2+X,1/2+Y,+Z
6 1/2-X,1/2+Y,-Z
7 1/2-X,1/2-Y,-Z
8 1/2+X,1/2-Y,+Z

loop_
_atom_site_label
_atom_site_type_symbol
_atom_site_fract_x
_atom_site_fract_y
_atom_site_fract_z
_atom_site_U_iso_or_equiv
_atom_site_adp_type
_atom_site_occupancy
_atom_site_symmetry_multiplicity
_atom_site_calc_flag
_atom_site_refinement_flags
Ru1 Ru -0.207818(17) 0.278430(11) 0.02643(2) 0.04514(18) Uani 1.0 8 d .
Ru2 Ru 0.44291(3) 0.5000 0.45436(3) 0.0537(2) Uani 1.0 4 d .
F1 F -0.3070(8) 0.3746(6) 0.1434(13) 0.234(11) Uani 0.5000 8 d .
F2 F -0.4585(5) 0.2395(3) 0.0801(6) 0.101(3) Uani 0.5000 8 d .
F3 F -0.0872(6) 0.2283(3) 0.2616(4) 0.218(5) Uani 1.0 8 d .
F4 F 0.5047(11) 0.5000 0.2457(7) 0.311(11) Uani 1.0 4 d .
F5 F 0.3682(6) 0.3505(3) 0.4534(8) 0.141(5) Uani 0.5000 8 d .
O1 O -0.27815(17) 0.30545(11) 0.0705(2) 0.0564(9) Uani 1.0 8 d .
O2 O -0.36087(17) 0.24955(12) 0.0188(2) 0.0554(8) Uani 1.0 8 d .
O3 O -0.15939(17) 0.23755(12) 0.11816(19) 0.0531(8) Uani 1.0 8 d .
O4 O -0.24251(18) 0.18153(12) 0.0662(2) 0.0570(9) Uani 1.0 8 d .
O5 O 0.4914(4) 0.5000 0.3766(3) 0.0787(17) Uani 1.0 4 d .
O6 O 0.6017(3) 0.5000 0.4684(4) 0.0875(19) Uani 1.0 4 d .
O7 O 0.4439(2) 0.42843(13) 0.4558(2) 0.0699(11) Uani 1.0 8 d .
N1 N -0.1322(2) 0.33855(13) 0.0843(3) 0.0537(10) Uani 1.0 8 d .
N2 N -0.0476(3) 0.5000 0.1495(3) 0.0515(14) Uani 1.0 4 d .
N3 N 0.0605(2) 0.45920(13) 0.2176(3) 0.0540(10) Uani 1.0 8 d .
N4 N 0.3243(3) 0.5000 0.3693(4) 0.0688(18) Uani 1.0 4 d .
C1 C -0.3399(3) 0.28562(17) 0.0574(4) 0.0569(12) Uani 1.0 8 d .
C2 C -0.3876(3) 0.3069(2) 0.0923(4) 0.0730(14) Uani 1.0 8 d .
C3 C -0.3726(5) 0.3511(3) 0.1243(7) 0.117(3) Uani 1.0 8 d .
C4 C -0.4123(5) 0.3697(4) 0.1620(7) 0.134(3) Uani 1.0 8 d .
C5 C -0.4750(5) 0.3477(4) 0.1590(7) 0.121(3) Uani 1.0 8 d .
C6 C -0.4938(4) 0.3051(3) 0.1252(5) 0.0862(18) Uani 1.0 8 d .
C7 C -0.4475(4) 0.2853(3) 0.0948(4) 0.0719(15) Uani 1.0 8 d .
C8 C -0.1854(3) 0.19755(18) 0.1179(3) 0.0566(12) Uani 1.0 8 d .
C9 C -0.1469(4) 0.1661(3) 0.1790(4) 0.0751(15) Uani 1.0 8 d .
C10 C -0.1003(5) 0.1829(4) 0.2468(5) 0.107(3) Uani 1.0 8 d .
C11 C -0.0588(7) 0.1535(5) 0.3050(6) 0.135(3) Uani 1.0 8 d .
C12 C -0.0682(6) 0.1077(4) 0.2930(6) 0.131(3) Uani 1.0 8 d .
C13 C -0.1149(5) 0.0878(4) 0.2254(6) 0.123(3) Uani 1.0 8 d .
C14 C -0.1547(4) 0.1180(3) 0.1684(6) 0.104(2) Uani 1.0 8 d .
C15 C -0.1622(3) 0.38060(16) 0.0673(3) 0.0580(13) Uani 1.0 8 d .
C16 C -0.1242(3) 0.42060(16) 0.0962(4) 0.0604(14) Uani 1.0 8 d .
C17 C -0.0509(3) 0.41758(16) 0.1454(3) 0.0500(11) Uani 1.0 8 d .
C18 C -0.0209(3) 0.37431(16) 0.1646(3) 0.0545(12) Uani 1.0 8 d .
C19 C -0.0617(3) 0.33563(16) 0.1330(3) 0.0534(12) Uani 1.0 8 d .
C20 C -0.0089(3) 0.46097(15) 0.1735(3) 0.0498(11) Uani 1.0 8 d .
C21 C 0.0931(4) 0.5000 0.2386(4) 0.0547(17) Uani 1.0 4 d .
C22 C 0.1731(4) 0.5000 0.2855(4) 0.0549(17) Uani 1.0 4 d .
C23 C 0.2127(3) 0.54134(18) 0.3071(4) 0.0690(16) Uani 1.0 8 d .
C24 C 0.2861(3) 0.54014(19) 0.3491(4) 0.0734(17) Uani 1.0 8 d .
C25 C 0.5618(7) 0.5000 0.4050(7) 0.111(4) Uani 1.0 4 d .
C26 C 0.5997(9) 0.5000 0.3488(9) 0.147(4) Uani 1.0 4 d .
C27 C 0.5740(12) 0.5000 0.2811(11) 0.156(4) Uani 1.0 4 d .
C28 C 0.6108(12) 0.5000 0.2334(10) 0.165(5) Uani 1.0 4 d .
C29 C 0.6860(12) 0.4644(9) 0.2688(11) 0.132(5) Uani 0.5000 8 d .
C30 C 0.7190(12) 0.4652(9) 0.3333(12) 0.139(5) Uani 0.5000 8 d .
C31 C 0.6762(13) 0.4650(10) 0.3829(12) 0.147(5) Uani 0.5000 8 d .
C32 C 0.5000 0.4083(3) 0.5000 0.0647(19) Uani 1.0 4 d .
C33 C 0.5000 0.3573(3) 0.5000 0.075(2) Uani 1.0 4 d .
C34 C 0.4350(5) 0.3320(3) 0.4770(5) 0.102(3) Uani 1.0 8 d .
C35 C 0.4366(6) 0.2839(3) 0.4793(7) 0.127(3) Uani 1.0 8 d .
C36 C 0.5000 0.2608(4) 0.5000 0.138(5) Uani 1.0 4 d .
C37 C 0.0358(3) 0.37279(16) 0.0235(4) 0.0618(13) Uani 1.0 8 d .
C38 C 0.0743(3) 0.41500(18) 0.0502(4) 0.0596(13) Uani 1.0 8 d .
C39 C 0.1489(3) 0.4162(2) 0.0998(4) 0.0680(15) Uani 1.0 8 d .
C40 C 0.1847(3) 0.4567(3) 0.1236(4) 0.0705(16) Uani 1.0 8 d .
C41 C 0.1492(4) 0.5000 0.0985(4) 0.0599(18) Uani 1.0 4 d .
C42 C 0.0744(3) 0.5000 0.0500(4) 0.0499(15) Uani 1.0 4 d .
C43 C 0.0374(3) 0.45749(16) 0.0252(3) 0.0527(12) Uani 1.0 8 d .
H4 H -0.3963 0.3973 0.1898 0.1607 Uiso 1.0 8 calc R
H5 H -0.5057 0.3619 0.1802 0.1451 Uiso 1.0 8 calc R
H6 H -0.5371 0.2896 0.1228 0.1034 Uiso 1.0 8 calc R
H11 H -0.0257 0.1654 0.3507 0.1617 Uiso 1.0 8 calc R
H12 H -0.0418 0.0874 0.3323 0.1570 Uiso 1.0 8 calc R
H13 H -0.1190 0.0552 0.2189 0.1479 Uiso 1.0 8 calc R
H14 H -0.1871 0.1060 0.1225 0.1243 Uiso 1.0 8 calc R
H15 H -0.2118 0.3830 0.0337 0.0696 Uiso 1.0 8 calc R
H16 H -0.1474 0.4499 0.0829 0.0725 Uiso 1.0 8 calc R
H18 H 0.0280 0.3710 0.1997 0.0653 Uiso 1.0 8 calc R
H19 H -0.0397 0.3060 0.1457 0.0641 Uiso 1.0 8 calc R
H23 H 0.1884 0.5702 0.2924 0.0827 Uiso 1.0 8 calc R
H24 H 0.3115 0.5686 0.3649 0.0880 Uiso 1.0 8 calc R
H35 H 0.3919 0.2672 0.4660 0.1527 Uiso 1.0 8 calc R
H36 H 0.5000 0.2280 0.5000 0.1661 Uiso 1.0 4 calc R
H37 H 0.0607 0.3442 0.0388 0.0742 Uiso 1.0 8 calc R
H39 H 0.1743 0.3879 0.1166 0.0816 Uiso 1.0 8 calc R
H40 H 0.2343 0.4562 0.1577 0.0846 Uiso 1.0 8 calc R

loop_
_atom_site_aniso_label
_atom_site_aniso_U_11
_atom_site_aniso_U_22
_atom_site_aniso_U_33
_atom_site_aniso_U_12
_atom_site_aniso_U_13
_atom_site_aniso_U_23
Ru1 0.0326(3) 0.0323(3) 0.0658(3) -0.00596(12) 0.01370(19) 0.00136(14)
Ru2 0.0417(4) 0.0444(4) 0.0518(4) 0.0000 -0.0076(3) 0.0000
F1 0.137(10) 0.168(12) 0.45(3) -0.084(10) 0.176(15) -0.191(16)
F2 0.104(6) 0.050(4) 0.203(9) -0.032(4) 0.117(7) -0.043(5)
F3 0.338(12) 0.152(7) 0.081(4) 0.079(7) -0.009(5) -0.007(4)
F4 0.291(19) 0.55(4) 0.120(9) 0.0000 0.107(12) 0.0000
F5 0.087(7) 0.066(5) 0.233(13) -0.001(5) 0.021(7) 0.020(7)
O1 0.0410(17) 0.0432(18) 0.084(3) -0.0072(14) 0.0226(16) -0.0043(16)
O2 0.0376(17) 0.0470(19) 0.077(3) -0.0072(14) 0.0166(15) -0.0001(17)
O3 0.0417(17) 0.0484(19) 0.064(2) -0.0033(15) 0.0141(15) 0.0017(16)
O4 0.0497(19) 0.0460(18) 0.073(3) -0.0008(15) 0.0213(17) 0.0129(16)
O5 0.094(5) 0.072(4) 0.054(3) 0.0000 0.010(3) 0.0000
O6 0.062(4) 0.120(6) 0.074(4) 0.0000 0.019(3) 0.0000
O7 0.062(3) 0.049(2) 0.074(3) 0.0023(17) -0.0015(19) 0.0014(17)
N1 0.037(2) 0.038(2) 0.076(3) -0.0072(16) 0.0110(19) -0.0005(18)
N2 0.039(3) 0.029(3) 0.069(4) 0.0000 0.002(3) 0.0000
N3 0.038(2) 0.036(2) 0.068(3) -0.0003(16) -0.0023(18) 0.0016(18)
N4 0.050(4) 0.050(4) 0.074(4) 0.0000 -0.012(3) 0.0000
C1 0.044(3) 0.046(3) 0.082(4) 0.000(2) 0.026(3) 0.008(3)
C2 0.056(3) 0.062(3) 0.111(4) -0.005(3) 0.044(3) -0.012(3)
C3 0.090(4) 0.079(4) 0.203(7) -0.013(4) 0.080(5) -0.046(5)
C4 0.098(5) 0.102(5) 0.221(7) -0.021(4) 0.083(5) -0.064(5)
C5 0.082(4) 0.104(5) 0.193(7) -0.003(4) 0.072(5) -0.045(5)
C6 0.066(4) 0.076(4) 0.130(5) -0.004(3) 0.052(4) -0.020(4)
C7 0.048(3) 0.071(4) 0.101(4) -0.002(3) 0.033(3) -0.007(3)
C8 0.044(3) 0.054(3) 0.071(3) 0.005(3) 0.021(3) 0.015(3)
C9 0.060(3) 0.077(4) 0.086(4) 0.016(3) 0.027(3) 0.038(3)
C10 0.118(5) 0.116(5) 0.079(4) 0.032(5) 0.027(4) 0.032(4)
C11 0.141(6) 0.157(6) 0.089(5) 0.031(6) 0.025(4) 0.048(5)
C12 0.110(5) 0.146(6) 0.132(5) 0.024(5) 0.042(4) 0.083(5)
C13 0.079(5) 0.107(5) 0.165(6) 0.006(4) 0.027(4) 0.082(5)
C14 0.062(4) 0.084(4) 0.155(5) 0.007(3) 0.030(4) 0.068(4)
C15 0.031(3) 0.039(3) 0.082(4) -0.0007(18) -0.002(3) 0.001(3)
C16 0.040(3) 0.030(3) 0.088(4) -0.0003(18) -0.001(3) 0.001(3)
C17 0.031(2) 0.040(3) 0.066(3) -0.0026(18) 0.005(2) 0.000(2)
C18 0.037(3) 0.038(3) 0.071(3) 0.0015(19) 0.001(2) 0.002(3)
C19 0.037(3) 0.038(3) 0.076(4) 0.0021(18) 0.011(3) 0.001(3)
C20 0.038(3) 0.031(3) 0.067(3) 0.0030(17) 0.005(2) 0.003(2)
C21 0.037(4) 0.044(4) 0.063(4) 0.0000 -0.003(3) 0.0000
C22 0.037(4) 0.042(4) 0.067(5) 0.0000 -0.001(3) 0.0000
C23 0.049(3) 0.045(3) 0.079(4) 0.002(3) -0.013(3) 0.002(3)
C24 0.054(3) 0.048(3) 0.081(4) 0.004(3) -0.014(3) 0.002(3)
C25 0.084(7) 0.157(10) 0.095(7) 0.0000 0.039(6) 0.0000
C26 0.132(8) 0.207(10) 0.112(7) 0.0000 0.059(6) 0.0000
C27 0.156(9) 0.213(11) 0.116(7) 0.0000 0.070(7) 0.0000
C28 0.174(10) 0.218(13) 0.123(8) 0.0000 0.078(8) 0.0000
C29 0.124(10) 0.193(14) 0.101(8) -0.027(8) 0.067(8) -0.026(10)
C30 0.125(9) 0.209(14) 0.105(8) -0.018(8) 0.069(7) -0.025(9)
C31 0.122(10) 0.222(15) 0.120(9) -0.002(9) 0.071(8) -0.025(10)
C32 0.064(5) 0.052(4) 0.056(4) 0.0000 -0.001(4) 0.0000
C33 0.090(5) 0.046(4) 0.073(5) 0.0000 0.013(4) 0.0000
C34 0.104(5) 0.054(4) 0.122(5) -0.013(3) 0.012(4) 0.012(4)
C35 0.131(7) 0.063(4) 0.157(7) -0.019(4) 0.021(6) 0.006(4)
C36 0.150(9) 0.056(6) 0.168(9) 0.0000 0.015(8) 0.0000
C37 0.068(3) 0.031(3) 0.084(4) 0.002(3) 0.026(3) 0.002(3)
C38 0.051(3) 0.048(3) 0.077(4) 0.013(3) 0.023(3) 0.006(3)
C39 0.059(4) 0.054(4) 0.083(4) 0.015(3) 0.018(3) 0.005(3)
C40 0.038(3) 0.076(4) 0.086(4) 0.012(3) 0.012(3) 0.003(3)
C41 0.035(4) 0.058(5) 0.080(5) 0.0000 0.015(4) 0.0000
C42 0.037(3) 0.045(4) 0.063(4) 0.0000 0.015(3) 0.0000
C43 0.041(3) 0.040(3) 0.076(4) 0.0041(19) 0.022(3) 0.002(3)

loop_
_atom_type_symbol
_atom_type_description
_atom_type_scat_dispersion_real
_atom_type_scat_dispersion_imag
_atom_type_scat_source
C C 0.0033 0.0016
;
International Tables for Crystallography
(1992, Vol. C, Tables 4.2.6.8 and 6.1.1.4)
;
H H 0.0000 0.0000
;
International Tables for Crystallography
(1992, Vol. C, Table 6.1.1.4)
;
N N 0.0061 0.0033
;
International Tables for Crystallography
(1992, Vol. C, Tables 4.2.6.8 and 6.1.1.4)
;
O O 0.0106 0.0060
;
International Tables for Crystallography
(1992, Vol. C, Tables 4.2.6.8 and 6.1.1.4)
;
Ru Ru -1.2594 0.8363
;
International Tables for Crystallography
(1992, Vol. C, Tables 4.2.6.8 and 6.1.1.4)
;
F F 0.0171 0.0103
;
International Tables for Crystallography
(1992, Vol. C, Tables 4.2.6.8 and 6.1.1.4)
;

loop_
_geom_angle_atom_site_label_1
_geom_angle_atom_site_label_2
_geom_angle_atom_site_label_3
_geom_angle
_geom_angle_publ_flag
_geom_angle_site_symmetry_1
_geom_angle_site_symmetry_3
Ru1 Ru1 O1 88.48(9) yes 7_455 .
Ru1 Ru1 O2 90.35(9) yes 7_455 7_455
Ru1 Ru1 O3 89.84(9) yes 7_455 .
Ru1 Ru1 O4 89.21(10) yes 7_455 7_455
Ru1 Ru1 N1 173.76(13) yes 7_455 .
O1 Ru1 O2 178.82(13) yes . 7_455
O1 Ru1 O3 90.50(15) yes . .
O1 Ru1 O4 89.53(16) yes . 7_455
O1 Ru1 N1 85.29(15) yes . .
O2 Ru1 O3 89.63(15) yes 7_455 .
O2 Ru1 O4 90.33(16) yes 7_455 7_455
O2 Ru1 N1 95.88(16) yes 7_455 .
O3 Ru1 O4 179.05(13) yes . 7_455
O3 Ru1 N1 90.33(14) yes . .
O4 Ru1 N1 90.62(14) yes 7_455 .
Ru2 Ru2 O5 89.13(17) yes 2_656 .
Ru2 Ru2 O6 89.53(15) yes 2_656 2_656
Ru2 Ru2 O7 89.33(9) yes 2_656 .
Ru2 Ru2 O7 89.33(9) yes 2_656 4_565
Ru2 Ru2 N4 175.6(3) yes 2_656 .
O5 Ru2 O6 178.7(3) yes . 2_656
O5 Ru2 O7 90.32(14) yes . .
O5 Ru2 O7 90.32(14) yes . 4_565
O5 Ru2 N4 95.3(3) yes . .
O6 Ru2 O7 89.67(14) yes 2_656 .
O6 Ru2 O7 89.67(14) yes 2_656 4_565
O6 Ru2 N4 86.1(3) yes 2_656 .
O7 Ru2 O7 178.52(14) yes . 4_565
O7 Ru2 N4 90.64(9) yes . .
O7 Ru2 N4 90.64(9) yes 4_565 .
Ru1 O1 C1 119.4(4) yes . .
Ru1 O2 C1 117.9(4) yes 7_455 .
Ru1 O3 C8 118.1(3) yes . .
Ru1 O4 C8 118.3(4) yes 7_455 .
Ru2 O5 C25 113.9(8) yes . .
Ru2 O6 C25 118.8(9) yes 2_656 .
Ru2 O7 C32 118.2(5) yes . .
Ru1 N1 C15 115.2(3) yes . .
Ru1 N1 C19 126.9(3) yes . .
C15 N1 C19 118.0(4) yes . .
C20 N2 C20 114.4(5) yes . 4_565
C20 N3 C21 115.3(5) yes . .
Ru2 N4 C24 120.6(3) yes . .
Ru2 N4 C24 120.6(3) yes . 4_565
C24 N4 C24 117.5(5) yes . 4_565
O1 C1 O2 123.9(6) yes . .
O1 C1 C2 116.2(5) yes . .
O2 C1 C2 119.9(5) yes . .
C1 C2 C3 121.3(7) yes . .
C1 C2 C7 122.7(6) yes . .
C3 C2 C7 116.0(8) yes . .
F1 C3 C2 125.7(12) yes . .
F1 C3 C4 109.1(12) yes . .
C2 C3 C4 122.1(9) yes . .
C3 C4 C5 119.1(10) yes . .
C4 C5 C6 120.3(11) yes . .
C5 C6 C7 118.3(8) yes . .
F2 C7 C2 120.8(8) yes . .
F2 C7 C6 114.5(8) yes . .
C2 C7 C6 123.6(7) yes . .
O3 C8 O4 124.5(5) yes . .
O3 C8 C9 118.8(5) yes . .
O4 C8 C9 116.6(5) yes . .
C8 C9 C10 121.0(7) yes . .
C8 C9 C14 119.9(6) yes . .
C10 C9 C14 119.0(7) yes . .
F3 C10 C9 123.4(8) yes . .
F3 C10 C11 114.2(8) yes . .
C9 C10 C11 122.3(10) yes . .
C10 C11 C12 117.0(9) yes . .
C11 C12 C13 124.1(10) yes . .
C12 C13 C14 117.5(9) yes . .
C9 C14 C13 120.1(8) yes . .
N1 C15 C16 122.8(4) yes . .
C15 C16 C17 119.1(5) yes . .
C16 C17 C18 118.0(4) yes . .
C16 C17 C20 119.0(4) yes . .
C18 C17 C20 123.1(4) yes . .
C17 C18 C19 119.9(4) yes . .
N1 C19 C18 122.1(5) yes . .
N2 C20 N3 125.0(4) yes . .
N2 C20 C17 114.7(4) yes . .
N3 C20 C17 120.3(4) yes . .
N3 C21 N3 124.8(6) yes . 4_565
N3 C21 C22 117.5(3) yes . .
N3 C21 C22 117.5(3) yes 4_565 .
C21 C22 C23 121.4(3) yes . .
C21 C22 C23 121.4(3) yes . 4_565
C23 C22 C23 117.1(6) yes . 4_565
C22 C23 C24 120.0(5) yes . .
N4 C24 C23 122.7(5) yes . .
O5 C25 O6 128.6(15) yes . .
O5 C25 C26 115.3(11) yes . .
O6 C25 C26 116.1(12) yes . .
C25 C26 C27 131.3(18) yes . .
C25 C26 C31 108.2(13) yes . .
C25 C26 C31 108.2(13) yes . 4_565
C27 C26 C31 110.8(17) yes . .
C27 C26 C31 110.8(17) yes . 4_565
C31 C26 C31 71.8(14) yes . 4_565
F4 C27 C26 120(3) yes . .
F4 C27 C28 111.1(18) yes . .
C26 C27 C28 129(2) yes . .
C27 C28 C29 108.7(14) yes . .
C27 C28 C29 108.7(14) yes . 4_565
C29 C28 C29 73.6(14) yes . 4_565
C28 C29 C30 117(3) yes . .
C29 C30 C30 91(2) yes . 4_565
C29 C30 C31 118(3) yes . .
C30 C30 C31 90.2(18) yes 4_565 .
C26 C31 C30 111.7(18) yes . .
O7 C32 O7 124.9(8) yes . 2_656
O7 C32 C33 117.6(4) yes . .
O7 C32 C33 117.6(4) yes 2_656 .
C32 C33 C34 121.7(5) yes . .
C32 C33 C34 121.7(5) yes . 2_656
C34 C33 C34 116.7(8) yes . 2_656
F5 C34 C33 124.6(8) yes . .
F5 C34 C35 115.0(9) yes . .
C33 C34 C35 120.5(8) yes . .
C34 C35 C36 121.1(10) yes . .
C35 C36 C35 120.0(11) yes . 2_656
C37 C37 C38 121.2(5) yes 2_555 .
C37 C38 C39 122.5(5) yes . .
C37 C38 C43 118.9(5) yes . .
C39 C38 C43 118.5(5) yes . .
C38 C39 C40 121.6(5) yes . .
C39 C40 C41 121.2(5) yes . .
C40 C41 C40 122.7(6) yes . 4_565
C40 C41 C42 118.6(4) yes . .
C40 C41 C42 118.6(4) yes 4_565 .
C41 C42 C43 119.9(3) yes . .
C41 C42 C43 119.9(3) yes . 4_565
C43 C42 C43 120.3(5) yes . 4_565
C38 C43 C42 120.2(4) yes . .
C38 C43 C43 119.9(5) yes . 2_555
C42 C43 C43 119.9(4) yes . 2_555
C3 C4 H4 120.463 no . .
C5 C4 H4 120.480 no . .
C4 C5 H5 119.854 no . .
C6 C5 H5 119.858 no . .
C5 C6 H6 120.869 no . .
C7 C6 H6 120.874 no . .
C10 C11 H11 121.513 no . .
C12 C11 H11 121.513 no . .
C11 C12 H12 117.959 no . .
C13 C12 H12 117.970 no . .
C12 C13 H13 121.262 no . .
C14 C13 H13 121.252 no . .
C9 C14 H14 119.916 no . .
C13 C14 H14 119.941 no . .
N1 C15 H15 118.583 no . .
C16 C15 H15 118.576 no . .
C15 C16 H16 120.435 no . .
C17 C16 H16 120.428 no . .
C17 C18 H18 120.031 no . .
C19 C18 H18 120.038 no . .
N1 C19 H19 118.956 no . .
C18 C19 H19 118.944 no . .
C22 C23 H23 120.015 no . .
C24 C23 H23 119.998 no . .
N4 C24 H24 118.666 no . .
C23 C24 H24 118.659 no . .
C34 C35 H35 119.471 no . .
C36 C35 H35 119.406 no . .
C35 C36 H36 119.982 no . .
C35 C36 H36 119.982 no 2_656 .
C37 C37 H37 119.423 no 2_555 .
C38 C37 H37 119.412 no . .
C38 C39 H39 119.197 no . .
C40 C39 H39 119.220 no . .
C39 C40 H40 119.425 no . .
C41 C40 H40 119.421 no . .

loop_
_geom_bond_atom_site_label_1
_geom_bond_atom_site_label_2
_geom_bond_distance
_geom_bond_publ_flag
_geom_bond_site_symmetry_2
Ru1 Ru1 2.2853(5) yes 7_455
Ru1 O1 2.054(5) yes .
Ru1 O2 2.054(5) yes 7_455
Ru1 O3 2.060(4) yes .
Ru1 O4 2.062(4) yes 7_455
Ru1 N1 2.288(4) yes .
Ru2 Ru2 2.2777(8) yes 2_656
Ru2 O5 2.095(8) yes .
Ru2 O6 2.030(9) yes 2_656
Ru2 O7 2.069(4) yes .
Ru2 O7 2.069(4) yes 4_565
Ru2 N4 2.294(6) yes .
F1 C3 1.380(17) yes .
F2 C7 1.356(10) yes .
F3 C10 1.348(13) yes .
F4 C27 1.27(3) yes .
F5 C34 1.329(13) yes .
O1 C1 1.280(7) yes .
O2 C1 1.263(7) yes .
O3 C8 1.265(7) yes .
O4 C8 1.279(6) yes .
O5 C25 1.282(15) yes .
O6 C25 1.192(14) yes .
O7 C32 1.258(6) yes .
N1 C15 1.337(6) yes .
N1 C19 1.354(6) yes .
N2 C20 1.343(5) yes .
N2 C20 1.343(5) yes 4_565
N3 C20 1.310(6) yes .
N3 C21 1.331(5) yes .
N4 C24 1.358(6) yes .
N4 C24 1.358(6) yes 4_565
C1 C2 1.495(11) yes .
C2 C3 1.404(11) yes .
C2 C7 1.356(10) yes .
C3 C4 1.379(19) yes .
C4 C5 1.373(15) yes .
C5 C6 1.381(12) yes .
C6 C7 1.393(12) yes .
C8 C9 1.467(8) yes .
C9 C10 1.384(10) yes .
C9 C14 1.406(10) yes .
C10 C11 1.408(14) yes .
C11 C12 1.345(17) yes .
C12 C13 1.416(14) yes .
C13 C14 1.399(13) yes .
C15 C16 1.377(7) yes .
C16 C17 1.399(6) yes .
C17 C18 1.374(7) yes .
C17 C20 1.488(7) yes .
C18 C19 1.379(7) yes .
C21 C22 1.491(10) yes .
C22 C23 1.401(7) yes .
C22 C23 1.401(7) yes 4_565
C23 C24 1.364(8) yes .
C25 C26 1.56(3) yes .
C26 C27 1.23(3) yes .
C26 C31 1.72(3) yes .
C26 C31 1.72(3) yes 4_565
C27 C28 1.39(4) yes .
C28 C29 1.72(3) yes .
C28 C29 1.72(3) yes 4_565
C29 C30 1.18(3) yes .
C30 C30 2.01(4) yes 4_565
C30 C31 1.52(4) yes .
C32 C33 1.474(13) yes .
C33 C34 1.393(10) yes .
C33 C34 1.393(10) yes 2_656
C34 C35 1.392(11) yes .
C35 C36 1.336(12) yes .
C37 C37 1.360(7) yes 2_555
C37 C38 1.427(7) yes .
C38 C39 1.419(7) yes .
C38 C43 1.417(7) yes .
C39 C40 1.354(9) yes .
C40 C41 1.428(7) yes .
C41 C42 1.416(9) yes .
C42 C43 1.417(6) yes .
C42 C43 1.417(6) yes 4_565
C43 C43 1.425(6) yes 2_555
C4 H4 0.950 no .
C5 H5 0.950 no .
C6 H6 0.950 no .
C11 H11 0.950 no .
C12 H12 0.950 no .
C13 H13 0.950 no .
C14 H14 0.950 no .
C15 H15 0.950 no .
C16 H16 0.950 no .
C18 H18 0.950 no .
C19 H19 0.950 no .
C23 H23 0.950 no .
C24 H24 0.950 no .
C35 H35 0.950 no .
C36 H36 0.949 no .
C37 H37 0.950 no .
C39 H39 0.950 no .
C40 H40 0.950 no .

loop_
_geom_contact_atom_site_label_1
_geom_contact_atom_site_label_2
_geom_contact_distance
_geom_contact_publ_flag
_geom_contact_site_symmetry_2
F1 O1 2.65(2) no .
F1 C1 3.010(19) no .
F1 C5 3.53(2) no .
F2 O2 2.653(13) no .
F2 C1 2.874(12) no .
F2 C3 3.592(11) no .
F2 C5 3.563(14) no .
F3 O3 2.640(7) no .
F3 C8 2.885(8) no .
F3 C12 3.537(15) no .
F4 O5 2.689(19) no .
F4 C25 2.895(19) no .
F4 C29 3.58(4) no .
F4 C29 3.58(4) no 4_565
F4 C31 3.57(3) no .
F4 C31 3.57(3) no 4_565
F5 O7 2.693(11) no .
F5 C32 2.926(11) no .
F5 C36 3.536(13) no .
O1 C3 2.803(13) no .
O1 C8 3.554(6) no .
O1 C8 3.496(7) no 7_455
O1 C15 3.175(7) no .
O2 C7 2.864(9) no .
O2 C8 3.585(6) no .
O2 C8 3.509(8) no 7_455
O3 C1 3.573(6) no .
O3 C1 3.516(8) no 7_455
O3 C10 2.828(10) no .
O3 C14 3.587(9) no .
O3 C19 3.378(6) no .
O4 C1 3.539(7) no .
O4 C1 3.539(9) no 7_455
O4 C10 3.583(8) no .
O4 C14 2.782(9) no .
O4 C15 3.140(6) no 7_455
O5 C27 2.93(3) no .
O5 C32 3.556(8) no .
O6 C27 3.51(3) no .
O6 C31 2.82(3) no .
O6 C31 2.82(3) no 4_565
O6 C32 3.522(9) no .
O7 C24 3.145(7) no 4_565
O7 C25 3.535(14) no .
O7 C25 3.470(13) no 2_656
O7 C34 2.834(8) no .
O7 C34 3.578(9) no 2_656
N1 C17 2.784(6) no .
N2 N3 2.353(6) no 4_565
N2 C16 2.726(6) no .
N2 C16 2.726(6) no 4_565
N2 C17 2.384(5) no 4_565
N2 C21 2.652(9) no .
N3 C18 2.898(6) no .
N3 C20 2.653(6) no 4_565
N3 C23 2.837(6) no 4_565
N4 C22 2.799(9) no .
N4 C23 2.388(7) no 4_565
C2 C5 2.800(15) no .
C3 C6 2.743(13) no .
C4 C7 2.733(12) no .
C9 C12 2.759(12) no .
C10 C13 2.779(15) no .
C11 C14 2.818(13) no .
C15 C18 2.714(6) no .
C16 C19 2.719(7) no .
C20 C22 3.596(8) no .
C22 C24 2.395(8) no 4_565
C23 C24 2.722(8) no 4_565
C26 C29 2.92(4) no .
C26 C29 2.92(4) no 4_565
C26 C30 2.69(4) no 4_565
C27 C30 2.83(3) no .
C27 C30 2.83(3) no 4_565
C28 C30 2.49(3) no 4_565
C28 C31 2.90(3) no .
C28 C31 2.90(3) no 4_565
C29 C31 3.09(4) no 4_565
C33 C35 2.417(12) no 2_656
C33 C36 2.790(15) no .
C34 C35 2.724(14) no 2_656
C37 C43 2.817(7) no 2_555
C38 C38 2.837(7) no 2_555
C38 C41 2.836(6) no .
C39 C42 2.808(7) no .
C40 C43 2.806(7) no .
C42 C42 2.837(8) no 2_555
Ru2 O7 3.059(4) no 3_666
Ru2 C32 2.885(8) no 3_666
F2 F2 2.940(14) no 2_455
F2 O2 3.353(9) no 2_455
F2 C7 3.484(12) no 2_455
F2 C19 3.404(12) no 8_455
F2 C37 3.420(9) no 8_455
F4 C13 3.383(18) no 5_555
F4 C13 3.383(18) no 8_555
O2 F2 3.353(9) no 2_455
O2 C6 3.547(7) no 2_455
O3 C6 3.446(9) no 8_555
O5 C12 3.506(12) no 5_555
O5 C12 3.506(12) no 8_555
O5 C32 3.556(8) no 3_666
O6 O7 2.890(8) no 3_666
O6 C32 3.522(9) no 3_666
O7 C12 3.291(13) no 8_555
N1 C37 3.495(9) no 2_555
N3 C40 3.597(9) no .
C4 C29 3.54(3) no 1_455
C5 C9 3.586(13) no 8_455
C6 O2 3.547(7) no 2_455
C6 O3 3.446(9) no 8_455
C7 F2 3.484(12) no 2_455
C7 C7 3.504(10) no 2_455
C9 C5 3.586(13) no 8_555
C11 C33 3.571(11) no 7_556
C11 C34 3.461(16) no 8_455
C12 O5 3.506(12) no 5_445
C12 O7 3.291(13) no 8_455
C13 F4 3.383(18) no 5_445
C15 C37 3.591(10) no 2_555
C15 C38 3.526(10) no 2_555
C15 C39 3.550(10) no 2_555
C16 C38 3.390(10) no 2_555
C16 C43 3.598(10) no 2_555
C18 C37 3.373(10) no .
C19 F2 3.404(12) no 8_555
C19 C37 3.565(10) no .
C19 C37 3.481(10) no 2_555
C20 C43 3.379(9) no .
C21 C41 3.345(13) no .
C21 C42 3.587(12) no .
C22 C40 3.514(11) no .
C22 C40 3.514(11) no 4_565
C22 C41 3.527(12) no .
C23 C40 3.438(10) no 4_565
C25 O7 3.470(13) no 3_666
C29 C4 3.54(3) no 1_655
C33 C11 3.571(11) no 7_556
C33 C11 3.571(11) no 8_555
C34 C11 3.461(16) no 8_555
C37 F2 3.420(9) no 8_555
C37 N1 3.495(9) no 2_555
C37 C15 3.591(10) no 2_555
C37 C18 3.373(10) no .
C37 C19 3.565(10) no .
C37 C19 3.481(10) no 2_555
C38 C15 3.526(10) no 2_555
C38 C16 3.390(10) no 2_555
C39 C15 3.550(10) no 2_555
C40 N3 3.597(9) no .
C40 C22 3.514(11) no .
C40 C23 3.438(10) no 4_565
C41 C21 3.345(13) no .
C41 C22 3.527(12) no .
C42 C21 3.587(12) no .
C42 C43 2.460(7) no 3_565
C43 C16 3.598(10) no 2_555
C43 C20 3.379(9) no .
C43 C43 2.841(7) no 3_565
Ru1 H15 3.0284 no .
Ru1 H19 3.3404 no .
Ru2 H24 3.1999 no .
Ru2 H24 3.1999 no 4_565
F1 H4 2.3692 no .
F1 H15 3.3740 no .
F2 H6 2.4945 no .
F3 H11 2.4935 no .
F3 H19 3.5750 no .
F5 H24 2.8739 no 4_565
F5 H35 2.4496 no .
O1 H15 2.8275 no .
O2 H19 3.4675 no 7_455
O3 H19 2.9674 no .
O4 H14 2.5028 no .
O4 H15 2.6065 no 7_455
O7 H24 2.5364 no 4_565
N1 H16 3.2317 no .
N1 H18 3.2408 no .
N2 H16 2.3892 no .
N2 H16 2.3892 no 4_565
N3 H18 2.6188 no .
N3 H23 2.5297 no 4_565
N4 H23 3.2367 no .
N4 H23 3.2367 no 4_565
N4 H24 1.9956 no 4_565
C2 H4 3.2860 no .
C2 H6 3.2702 no .
C3 H5 3.2302 no .
C4 H6 3.2503 no .
C6 H4 3.2470 no .
C7 H5 3.2439 no .
C8 H14 2.6504 no .
C9 H11 3.3035 no .
C9 H13 3.2953 no .
C10 H12 3.2070 no .
C10 H14 3.2621 no .
C11 H13 3.2863 no .
C12 H14 3.2726 no .
C13 H11 3.2975 no .
C14 H12 3.2578 no .
C15 H19 3.1631 no .
C16 H18 3.2416 no .
C17 H15 3.2462 no .
C17 H19 3.2336 no .
C18 H16 3.2405 no .
C19 H15 3.1636 no .
C20 H16 2.6460 no .
C20 H18 2.6954 no .
C21 H23 2.6915 no .
C21 H23 2.6915 no 4_565
C22 H23 2.0487 no 4_565
C22 H24 3.2465 no .
C22 H24 3.2465 no 4_565
C23 H23 3.2565 no 4_565
C24 H24 3.1783 no 4_565
C33 H35 3.2693 no .
C33 H35 3.2693 no 2_656
C34 H36 3.2325 no .
C35 H35 3.1686 no 2_656
C36 H35 1.9831 no 2_656
C37 H39 2.6757 no .
C38 H37 3.2815 no 2_555
C38 H40 3.2738 no .
C39 H37 2.6816 no .
C40 H40 2.6926 no 4_565
C41 H39 3.2780 no .
C41 H39 3.2780 no 4_565
C41 H40 2.0674 no 4_565
C42 H40 3.3019 no .
C42 H40 3.3019 no 4_565
C43 H37 3.3046 no .
C43 H39 3.2937 no .
H4 H5 2.3297 no .
H5 H6 2.3419 no .
H11 H12 2.2872 no .
H12 H13 2.3550 no .
H13 H14 2.3661 no .
H14 H15 2.9686 no 7_455
H15 H16 2.3122 no .
H16 H16 2.8980 no 4_565
H18 H19 2.3142 no .
H18 H23 3.4339 no 4_565
H23 H24 2.2952 no .
H35 H36 2.2764 no .
H37 H37 2.2932 no 2_555
H37 H39 2.5142 no .
H39 H40 2.2849 no .
H40 H40 2.5325 no 4_565
Ru2 H12 3.5795 no 5_555
Ru2 H12 3.5795 no 8_555
F2 H19 2.7501 no 8_455
F2 H37 3.4295 no 7_455
F2 H37 2.6259 no 8_455
F3 H6 3.2855 no 8_555
F4 H12 3.3672 no 5_555
F4 H12 3.3672 no 8_555
F4 H13 2.7917 no 5_555
F4 H13 2.7917 no 8_555
F5 H11 3.4583 no 8_555
O2 H6 2.9733 no 2_455
O2 H37 3.2186 no 8_455
O3 H6 2.5057 no 8_555
O4 H39 2.9937 no 8_455
O5 H12 2.6711 no 5_555
O5 H12 2.6711 no 8_555
O5 H13 3.4232 no 5_555
O5 H13 3.4232 no 8_555
O7 H12 2.5948 no 8_555
N1 H37 3.2443 no 2_555
C1 H6 3.4433 no 2_455
C6 H19 3.4017 no 8_455
C7 H19 3.5619 no 8_455
C8 H6 2.9151 no 8_555
C9 H5 2.8939 no 8_555
C9 H6 3.0679 no 8_555
C10 H5 2.9615 no 8_555
C10 H6 3.2401 no 8_555
C11 H5 3.0533 no 8_555
C12 H5 3.0564 no 8_555
C12 H24 3.3950 no 5_445
C13 H5 3.0058 no 8_555
C13 H40 3.0332 no 8_455
C14 H5 2.9197 no 8_555
C14 H39 3.1315 no 8_455
C14 H40 3.0140 no 8_455
C15 H37 3.5628 no 2_555
C15 H39 3.5411 no 2_555
C18 H37 3.5459 no .
C19 H37 3.5774 no .
C19 H37 3.3976 no 2_555
C22 H40 3.4268 no .
C22 H40 3.4268 no 4_565
C23 H40 3.1320 no 4_565
C24 H40 3.5071 no 4_565
C25 H12 3.2187 no 5_555
C25 H12 3.2187 no 8_555
C28 H4 3.0787 no 1_655
C28 H4 3.0787 no 4_665
C29 H4 2.6230 no 1_655
C30 H4 3.4734 no 1_655
C32 H11 3.5063 no 7_556
C32 H11 3.5063 no 8_555
C32 H12 3.0826 no 7_556
C32 H12 3.0826 no 8_555
C33 H11 2.8607 no 7_556
C33 H11 2.8607 no 8_555
C33 H12 3.4703 no 7_556
C33 H12 3.4703 no 8_555
C34 H11 3.1692 no 7_556
C34 H11 2.8779 no 8_555
C35 H11 3.4503 no 7_556
C35 H11 3.2514 no 8_555
C36 H11 3.5074 no 7_556
C36 H11 3.5074 no 8_555
C37 H18 3.5330 no .
C38 H16 3.5896 no 2_555
C39 H14 3.1572 no 8_555
C39 H15 3.4468 no 2_555
C39 H23 3.5871 no 4_565
C40 H14 3.1172 no 8_555
C40 H23 3.3856 no 4_565
C43 H16 3.5865 no 2_555
H4 C28 3.0787 no 1_455
H4 C29 2.6230 no 1_455
H4 C30 3.4734 no 1_455
H5 C9 2.8939 no 8_455
H5 C10 2.9615 no 8_455
H5 C11 3.0533 no 8_455
H5 C12 3.0564 no 8_455
H5 C13 3.0058 no 8_455
H5 C14 2.9197 no 8_455
H5 H13 3.5567 no 8_455
H5 H14 3.4426 no 8_455
H6 F3 3.2855 no 8_455
H6 O2 2.9733 no 2_455
H6 O3 2.5057 no 8_455
H6 C1 3.4433 no 2_455
H6 C8 2.9151 no 8_455
H6 C9 3.0679 no 8_455
H6 C10 3.2401 no 8_455
H6 H19 2.8040 no 8_455
H11 F5 3.4583 no 8_455
H11 C32 3.5063 no 7_556
H11 C33 2.8607 no 7_556
H11 C34 3.1692 no 7_556
H11 C34 2.8779 no 8_455
H11 C35 3.4503 no 7_556
H11 C35 3.2514 no 8_455
H11 C36 3.5074 no 7_556
H12 Ru2 3.5795 no 5_445
H12 F4 3.3672 no 5_445
H12 O5 2.6711 no 5_445
H12 O7 2.5948 no 8_455
H12 C25 3.2187 no 5_445
H12 C32 3.0826 no 7_556
H12 C33 3.4703 no 7_556
H12 H24 3.2456 no 5_445
H13 F4 2.7917 no 5_445
H13 O5 3.4232 no 5_445
H13 H5 3.5567 no 8_555
H13 H13 3.1923 no 4_555
H13 H40 2.6940 no 8_455
H14 C39 3.1572 no 8_455
H14 C40 3.1172 no 8_455
H14 H5 3.4426 no 8_555
H14 H39 2.6985 no 8_455
H14 H40 2.6342 no 8_455
H15 C39 3.4468 no 2_555
H15 H39 3.3188 no 2_555
H16 C38 3.5896 no 2_555
H16 C43 3.5865 no 2_555
H18 C37 3.5330 no .
H18 H37 3.5558 no .
H19 F2 2.7501 no 8_555
H19 C6 3.4017 no 8_555
H19 C7 3.5619 no 8_555
H19 H6 2.8040 no 8_555
H19 H37 3.5770 no .
H23 C39 3.5871 no 4_565
H23 C40 3.3856 no 4_565
H23 H39 3.5749 no 4_565
H23 H40 3.2080 no 4_565
H24 C12 3.3950 no 5_555
H24 H12 3.2456 no 5_555
H37 F2 3.4295 no 7_455
H37 F2 2.6259 no 8_555
H37 O2 3.2186 no 8_555
H37 N1 3.2443 no 2_555
H37 C15 3.5628 no 2_555
H37 C18 3.5459 no .
H37 C19 3.5774 no .
H37 C19 3.3976 no 2_555
H37 H18 3.5558 no .
H37 H19 3.5770 no .
H39 O4 2.9937 no 8_555
H39 C14 3.1315 no 8_555
H39 C15 3.5411 no 2_555
H39 H14 2.6985 no 8_555
H39 H15 3.3188 no 2_555
H39 H23 3.5749 no 4_565
H40 C13 3.0332 no 8_555
H40 C14 3.0140 no 8_555
H40 C22 3.4268 no .
H40 C23 3.1320 no 4_565
H40 C24 3.5071 no 4_565
H40 H13 2.6940 no 8_555
H40 H14 2.6342 no 8_555
H40 H23 3.2080 no 4_565

loop_
_platon_squeeze_void_nr
_platon_squeeze_void_average_x
_platon_squeeze_void_average_y
_platon_squeeze_void_average_z
_platon_squeeze_void_volume
_platon_squeeze_void_count_electrons
_platon_squeeze_void_content
1 -0.047 -0.008 -0.025 4778 831 ' '
